data_4104675
loop_
_publ_author_name
'Michele Gatti'
'Ludovic Vieille-Petit'
'Xinjun Luan'
'Ronaldo Mariz'
'Emma Drinkel'
'Anthony Linden'
'Reto Dorta'

_publ_section_title
;
 Impact of NHC Ligand Conformation and Solvent Concentration on the
 Ruthenium-Catalyzed Ring-Closing Metathesis Reaction
;
_journal_name_full 'Journal of the American Chemical Society'
_journal_page_first 9498
_journal_page_last 9499
_journal_paper_doi 10.1021/ja903554v
_journal_volume 131
_journal_year 2009
_chemical_formula_moiety 'C51 H58 Cl2 N2 O Ru'
_chemical_formula_sum 'C51 H58 Cl2 N2 O Ru'
_chemical_formula_weight 886.94
_chemical_name_systematic
; 
 ? 
;
_space_group_IT_number 15
_symmetry_cell_setting monoclinic
_symmetry_Int_Tables_number 15
_symmetry_space_group_name_Hall '-C 2yc'
_symmetry_space_group_name_H-M 'C 1 2/c 1'
_atom_sites_solution_hydrogens geom
_atom_sites_solution_primary direct
_atom_sites_solution_secondary difmap
_audit_creation_date 09-04-21
_audit_creation_method SHELXL-97
_cell_angle_alpha 90.00
_cell_angle_beta 104.0107(8)
_cell_angle_gamma 90.00
_cell_formula_units_Z 8
_cell_length_a 21.4578(4)
_cell_length_b 11.7706(2)
_cell_length_c 36.6940(7)
_cell_measurement_reflns_used 47109
_cell_measurement_temperature 160(1)
_cell_measurement_theta_max 25.0
_cell_measurement_theta_min 2.0
_cell_volume 8992.1(3)
_computing_cell_refinement 'DENZO-SMN (Otwinowski & Minor, 1997)'
_computing_data_collection 'COLLECT (Nonius, 2000)'
_computing_data_reduction 'DENZO-SMN and SCALEPACK (Otwinowski & Minor, 1997)'
_computing_molecular_graphics 'ORTEPII (Johnson, 1976)'
_computing_publication_material 'SHELXL97 and PLATON (Spek, 2006)'
_computing_structure_refinement 'SHELXL97 (Sheldrick, 1997)'
_computing_structure_solution 'SIR92 (Altomare et al., 1994)'
_diffrn_ambient_temperature 160(1)
_diffrn_detector '65 mm CCD camera on \k goniostat'
_diffrn_detector_area_resol_mean 9
_diffrn_measured_fraction_theta_full 0.991
_diffrn_measured_fraction_theta_max 0.991
_diffrn_measurement_device_type 'Nonius KappaCCD area-detector diffractometer'
_diffrn_measurement_method '\f and \w scans with \k offsets'
_diffrn_radiation_monochromator 'horizontally mounted graphite crystal'
_diffrn_radiation_source 'Nonius FR590 sealed tube generator'
_diffrn_radiation_type 'Mo K\a'
_diffrn_radiation_wavelength 0.71073
_diffrn_reflns_av_R_equivalents 0.0461
_diffrn_reflns_av_sigmaI/netI 0.0330
_diffrn_reflns_limit_h_max 25
_diffrn_reflns_limit_h_min -25
_diffrn_reflns_limit_k_max 13
_diffrn_reflns_limit_k_min -13
_diffrn_reflns_limit_l_max 43
_diffrn_reflns_limit_l_min -43
_diffrn_reflns_number 46015
_diffrn_reflns_theta_full 25.00
_diffrn_reflns_theta_max 25.00
_diffrn_reflns_theta_min 2.63
_diffrn_standards_decay_% 0
_diffrn_standards_number 0
_exptl_absorpt_coefficient_mu 0.505
_exptl_absorpt_correction_T_max 0.952
_exptl_absorpt_correction_T_min 0.882
_exptl_absorpt_correction_type multi-scan
_exptl_absorpt_process_details '(Blessing, 1995)'
_exptl_crystal_colour green
_exptl_crystal_density_diffrn 1.308
_exptl_crystal_description tablet
_exptl_crystal_F_000 3712
_exptl_crystal_size_max 0.40
_exptl_crystal_size_mid 0.18
_exptl_crystal_size_min 0.10
_refine_diff_density_max 1.192
_refine_diff_density_min -0.488
_refine_diff_density_rms 0.065
_refine_ls_extinction_method none
_refine_ls_goodness_of_fit_ref 1.025
_refine_ls_hydrogen_treatment constr
_refine_ls_matrix_type full
_refine_ls_number_parameters 524
_refine_ls_number_reflns 7847
_refine_ls_number_restraints 2
_refine_ls_restrained_S_all 1.034
_refine_ls_R_factor_all 0.0517
_refine_ls_R_factor_gt 0.0386
_refine_ls_shift/su_max 0.001
_refine_ls_shift/su_mean 0.000
_refine_ls_structure_factor_coef Fsqd
_refine_ls_weighting_details 'w=1/[\s^2^(Fo^2^)+(0.0324P)^2^+30.0733P] where P=(Fo^2^+2Fc^2^)/3'
_refine_ls_weighting_scheme calc
_refine_ls_wR_factor_gt 0.0863
_refine_ls_wR_factor_ref 0.0928
_reflns_number_gt 6524
_reflns_number_total 7858
_reflns_threshold_expression 'I > 2\s(I)'
_cod_data_source_file ja903554v_si_003.cif
_cod_data_source_block DT0917
_cod_database_code 4104675

loop_
_symmetry_equiv_pos_as_xyz
'x, y, z'
'-x, y, -z+1/2'
'x+1/2, y+1/2, z'
'-x+1/2, y+1/2, -z+1/2'
'-x, -y, -z'
'x, -y, z-1/2'
'-x+1/2, -y+1/2, -z'
'x+1/2, -y+1/2, z-1/2'

loop_
_atom_site_label
_atom_site_type_symbol
_atom_site_fract_x
_atom_site_fract_y
_atom_site_fract_z
_atom_site_U_iso_or_equiv
_atom_site_adp_type
_atom_site_occupancy
_atom_site_symmetry_multiplicity
_atom_site_calc_flag
_atom_site_refinement_flags
Ru1 Ru 0.362570(11) 0.06904(2) 0.139708(6) 0.02382(8) Uani 1 1 d .
Cl1 Cl 0.45770(3) 0.02073(7) 0.12228(2) 0.03450(18) Uani 1 1 d .
Cl2 Cl 0.25629(3) 0.06244(7) 0.14366(2) 0.03528(18) Uani 1 1 d .
O1 O 0.37078(9) -0.07447(16) 0.18239(5) 0.0249(4) Uani 1 1 d .
N1 N 0.36402(12) 0.3050(2) 0.10605(6) 0.0283(6) Uani 1 1 d .
N2 N 0.31561(11) 0.17871(19) 0.06600(6) 0.0259(5) Uani 1 1 d .
C1 C 0.34731(13) 0.1939(2) 0.10262(8) 0.0248(6) Uani 1 1 d .
C2 C 0.34439(17) 0.3703(3) 0.07115(9) 0.0408(8) Uani 1 1 d .
H21 H 0.3821 0.4014 0.0635 0.049 Uiso 1 1 calc R
H22 H 0.3155 0.4336 0.0739 0.049 Uiso 1 1 calc R
C3 C 0.30972(15) 0.2833(3) 0.04334(8) 0.0334(7) Uani 1 1 d .
H31 H 0.2641 0.3045 0.0334 0.040 Uiso 1 1 calc R
H32 H 0.3304 0.2744 0.0222 0.040 Uiso 1 1 calc R
C4 C 0.39906(16) 0.3643(3) 0.13867(8) 0.0343(7) Uani 1 1 d .
C5 C 0.46706(16) 0.3683(3) 0.14470(8) 0.0373(8) Uani 1 1 d .
C6 C 0.50051(16) 0.3140(3) 0.12110(10) 0.0458(9) Uani 1 1 d .
H6 H 0.4770 0.2734 0.0998 0.055 Uiso 1 1 calc R
C7 C 0.56616(19) 0.3179(4) 0.12791(15) 0.0722(13) Uani 1 1 d .
C8 C 0.6001(2) 0.3774(4) 0.16017(19) 0.0915(19) Uani 1 1 d .
H8 H 0.6457 0.3809 0.1654 0.110 Uiso 1 1 calc R
C9 C 0.5697(3) 0.4288(4) 0.18355(14) 0.0822(17) Uani 1 1 d .
H9 H 0.5943 0.4661 0.2053 0.099 Uiso 1 1 calc R
C10 C 0.5023(2) 0.4287(3) 0.17661(9) 0.0554(11) Uani 1 1 d .
C11 C 0.4683(3) 0.4859(4) 0.19921(11) 0.0787(17) Uani 1 1 d .
H11 H 0.4915 0.5296 0.2198 0.094 Uiso 1 1 calc R
C12 C 0.4041(3) 0.4806(3) 0.19261(11) 0.0743(16) Uani 1 1 d .
H12 H 0.3831 0.5190 0.2091 0.089 Uiso 1 1 calc R
C13 C 0.3664(2) 0.4189(3) 0.16151(10) 0.0502(10) Uani 1 1 d .
C14 C 0.2947(2) 0.4101(3) 0.15577(14) 0.0683(13) Uani 1 1 d .
H14 H 0.2785 0.3543 0.1351 0.082 Uiso 1 1 calc R
C15 C 0.2617(2) 0.5243(4) 0.14384(17) 0.0895(17) Uani 1 1 d .
H151 H 0.2783 0.5814 0.1632 0.134 Uiso 1 1 calc R
H152 H 0.2153 0.5161 0.1406 0.134 Uiso 1 1 calc R
H153 H 0.2706 0.5485 0.1200 0.134 Uiso 1 1 calc R
C16 C 0.2770(3) 0.3651(4) 0.19135(17) 0.109(2) Uani 1 1 d .
H161 H 0.2975 0.2911 0.1981 0.164 Uiso 1 1 calc R
H162 H 0.2303 0.3568 0.1865 0.164 Uiso 1 1 calc R
H163 H 0.2920 0.4187 0.2120 0.164 Uiso 1 1 calc R
C17 C 0.6041(3) 0.2529(7) 0.1044(2) 0.152(3) Uani 1 1 d D
H17 H 0.6207 0.1841 0.1197 0.182 Uiso 1 1 calc R
C18 C 0.6606(4) 0.3119(8) 0.1006(3) 0.187(4) Uani 1 1 d D
H181 H 0.6863 0.2620 0.0885 0.281 Uiso 1 1 calc R
H182 H 0.6862 0.3343 0.1255 0.281 Uiso 1 1 calc R
H183 H 0.6481 0.3799 0.0851 0.281 Uiso 1 1 calc R
C19 C 0.5614(4) 0.2072(9) 0.0692(3) 0.245(7) Uani 1 1 d D
H191 H 0.5437 0.2704 0.0524 0.368 Uiso 1 1 calc R
H192 H 0.5262 0.1641 0.0753 0.368 Uiso 1 1 calc R
H193 H 0.5862 0.1572 0.0566 0.368 Uiso 1 1 calc R
C20 C 0.28234(13) 0.0796(2) 0.04761(7) 0.0257(6) Uani 1 1 d .
C21 C 0.21414(14) 0.0750(3) 0.04366(8) 0.0308(7) Uani 1 1 d .
C22 C 0.18119(14) 0.1509(3) 0.06229(9) 0.0351(7) Uani 1 1 d .
H221 H 0.2050 0.2068 0.0785 0.042 Uiso 1 1 calc R
C23 C 0.11549(16) 0.1463(3) 0.05761(10) 0.0467(9) Uani 1 1 d .
C24 C 0.08081(18) 0.0651(4) 0.03210(12) 0.0609(11) Uani 1 1 d .
H24 H 0.0353 0.0633 0.0275 0.073 Uiso 1 1 calc R
C25 C 0.11071(18) -0.0098(4) 0.01410(11) 0.0560(11) Uani 1 1 d .
H25 H 0.0860 -0.0642 -0.0024 0.067 Uiso 1 1 calc R
C26 C 0.17840(16) -0.0084(3) 0.01947(9) 0.0406(8) Uani 1 1 d .
C27 C 0.21079(18) -0.0853(3) 0.00130(10) 0.0467(9) Uani 1 1 d .
H27 H 0.1871 -0.1423 -0.0145 0.056 Uiso 1 1 calc R
C28 C 0.27558(17) -0.0793(3) 0.00606(9) 0.0415(8) Uani 1 1 d .
H28 H 0.2963 -0.1337 -0.0061 0.050 Uiso 1 1 calc R
C29 C 0.31340(15) 0.0058(3) 0.02868(8) 0.0315(7) Uani 1 1 d .
C30 C 0.38360(15) 0.0152(3) 0.02880(9) 0.0356(7) Uani 1 1 d .
H30 H 0.4044 0.0683 0.0495 0.043 Uiso 1 1 calc R
C31 C 0.39100(19) 0.0658(3) -0.00858(10) 0.0530(10) Uani 1 1 d .
H311 H 0.3686 0.0175 -0.0294 0.079 Uiso 1 1 calc R
H312 H 0.4367 0.0699 -0.0084 0.079 Uiso 1 1 calc R
H313 H 0.3724 0.1423 -0.0117 0.079 Uiso 1 1 calc R
C32 C 0.41877(18) -0.0996(3) 0.03583(10) 0.0493(9) Uani 1 1 d .
H321 H 0.4112 -0.1343 0.0586 0.074 Uiso 1 1 calc R
H322 H 0.4650 -0.0875 0.0390 0.074 Uiso 1 1 calc R
H323 H 0.4026 -0.1500 0.0144 0.074 Uiso 1 1 calc R
C33 C 0.07916(18) 0.2213(4) 0.07899(12) 0.0609(12) Uani 1 1 d .
H33 H 0.0444 0.2602 0.0600 0.073 Uiso 1 1 calc R
C34 C 0.1190(2) 0.3129(4) 0.10266(12) 0.0677(12) Uani 1 1 d .
H341 H 0.1511 0.2777 0.1231 0.102 Uiso 1 1 calc R
H342 H 0.0910 0.3623 0.1132 0.102 Uiso 1 1 calc R
H343 H 0.1408 0.3581 0.0870 0.102 Uiso 1 1 calc R
C35 C 0.0463(3) 0.1488(5) 0.10369(17) 0.1009(19) Uani 1 1 d .
H351 H 0.0176 0.0937 0.0880 0.151 Uiso 1 1 calc R
H352 H 0.0214 0.1980 0.1164 0.151 Uiso 1 1 calc R
H353 H 0.0790 0.1083 0.1225 0.151 Uiso 1 1 calc R
C36 C 0.40062(15) 0.1432(3) 0.18314(8) 0.0313(7) Uani 1 1 d .
H36 H 0.4173 0.2178 0.1824 0.038 Uiso 1 1 calc R
C37 C 0.40498(13) 0.0865(2) 0.21871(8) 0.0262(6) Uani 1 1 d .
C38 C 0.38468(12) -0.0267(2) 0.21809(7) 0.0234(6) Uani 1 1 d .
C39 C 0.37552(13) -0.0803(2) 0.25037(8) 0.0241(6) Uani 1 1 d .
C40 C 0.39731(13) -0.0210(3) 0.28436(8) 0.0288(7) Uani 1 1 d .
H40 H 0.3944 -0.0571 0.3071 0.035 Uiso 1 1 calc R
C41 C 0.42269(13) 0.0873(3) 0.28623(8) 0.0308(7) Uani 1 1 d .
H41 H 0.4390 0.1230 0.3098 0.037 Uiso 1 1 calc R
C42 C 0.42404(13) 0.1429(3) 0.25332(8) 0.0287(7) Uani 1 1 d .
H42 H 0.4379 0.2197 0.2541 0.034 Uiso 1 1 calc R
C43 C 0.39290(14) -0.1916(2) 0.17802(8) 0.0289(7) Uani 1 1 d .
H43 H 0.3749 -0.2436 0.1944 0.035 Uiso 1 1 calc R
C44 C 0.46518(15) -0.1976(3) 0.18953(9) 0.0381(8) Uani 1 1 d .
H441 H 0.4833 -0.1456 0.1739 0.057 Uiso 1 1 calc R
H442 H 0.4791 -0.2753 0.1862 0.057 Uiso 1 1 calc R
H443 H 0.4802 -0.1756 0.2160 0.057 Uiso 1 1 calc R
C45 C 0.36466(16) -0.2222(3) 0.13753(8) 0.0356(7) Uani 1 1 d .
H451 H 0.3181 -0.2096 0.1314 0.053 Uiso 1 1 calc R
H452 H 0.3734 -0.3024 0.1335 0.053 Uiso 1 1 calc R
H453 H 0.3841 -0.1747 0.1213 0.053 Uiso 1 1 calc R
C46 C 0.33725(13) -0.1856(2) 0.24991(8) 0.0273(6) Uani 1 1 d .
C47 C 0.35423(15) -0.2684(3) 0.27783(9) 0.0338(7) Uani 1 1 d .
H47 H 0.3941 -0.2628 0.2959 0.041 Uiso 1 1 calc R
C48 C 0.31352(16) -0.3585(3) 0.27937(10) 0.0399(8) Uani 1 1 d .
H48 H 0.3253 -0.4134 0.2988 0.048 Uiso 1 1 calc R
C49 C 0.25604(16) -0.3693(3) 0.25299(10) 0.0405(8) Uani 1 1 d .
H49 H 0.2283 -0.4314 0.2541 0.049 Uiso 1 1 calc R
C50 C 0.23896(15) -0.2889(3) 0.22475(9) 0.0376(8) Uani 1 1 d .
H50 H 0.1996 -0.2966 0.2063 0.045 Uiso 1 1 calc R
C51 C 0.27870(14) -0.1975(3) 0.22321(8) 0.0308(7) Uani 1 1 d .
H51 H 0.2662 -0.1424 0.2039 0.037 Uiso 1 1 calc R

loop_
_atom_site_aniso_label
_atom_site_aniso_U_11
_atom_site_aniso_U_22
_atom_site_aniso_U_33
_atom_site_aniso_U_23
_atom_site_aniso_U_13
_atom_site_aniso_U_12
Ru1 0.02662(13) 0.02416(14) 0.02095(12) 0.00038(10) 0.00625(9) -0.00270(10)
Cl1 0.0294(4) 0.0426(4) 0.0330(4) 0.0047(3) 0.0106(3) 0.0012(3)
Cl2 0.0291(4) 0.0414(4) 0.0380(4) 0.0101(3) 0.0133(3) 0.0044(3)
O1 0.0297(10) 0.0228(10) 0.0220(9) 0.0000(8) 0.0058(8) 0.0006(9)
N1 0.0369(14) 0.0244(13) 0.0232(12) 0.0005(10) 0.0067(10) -0.0065(11)
N2 0.0309(13) 0.0212(13) 0.0242(12) 0.0025(10) 0.0039(10) -0.0017(10)
C1 0.0229(14) 0.0282(16) 0.0250(14) -0.0028(12) 0.0094(11) -0.0024(12)
C2 0.053(2) 0.0328(19) 0.0316(17) 0.0067(14) -0.0001(15) -0.0092(16)
C3 0.0405(18) 0.0274(17) 0.0296(16) 0.0067(13) 0.0033(13) -0.0017(14)
C4 0.056(2) 0.0231(16) 0.0247(15) -0.0005(12) 0.0108(14) -0.0141(15)
C5 0.050(2) 0.0287(17) 0.0280(16) 0.0035(13) -0.0008(14) -0.0172(15)
C6 0.041(2) 0.040(2) 0.052(2) -0.0035(17) 0.0039(17) -0.0129(16)
C7 0.039(2) 0.055(3) 0.117(4) -0.009(3) 0.008(2) -0.014(2)
C8 0.049(3) 0.065(3) 0.135(5) 0.012(3) -0.028(3) -0.023(2)
C9 0.088(4) 0.069(3) 0.062(3) 0.019(3) -0.037(3) -0.043(3)
C10 0.083(3) 0.045(2) 0.0270(17) 0.0059(16) -0.0074(18) -0.031(2)
C11 0.145(5) 0.059(3) 0.028(2) -0.0072(19) 0.011(3) -0.061(3)
C12 0.156(5) 0.039(2) 0.044(2) -0.0182(19) 0.054(3) -0.038(3)
C13 0.091(3) 0.0264(18) 0.045(2) -0.0043(16) 0.039(2) -0.0168(19)
C14 0.096(3) 0.035(2) 0.101(3) -0.015(2) 0.074(3) -0.016(2)
C15 0.096(4) 0.046(3) 0.151(5) -0.015(3) 0.077(4) -0.010(3)
C16 0.173(6) 0.056(3) 0.147(5) -0.013(3) 0.134(5) -0.028(3)
C17 0.074(4) 0.161(7) 0.239(9) -0.098(6) 0.074(5) -0.073(4)
C18 0.121(6) 0.229(11) 0.219(10) 0.009(9) 0.056(6) -0.040(7)
C19 0.157(7) 0.311(12) 0.338(13) -0.250(11) 0.199(9) -0.148(8)
C20 0.0293(15) 0.0239(15) 0.0210(13) 0.0039(12) 0.0007(11) -0.0026(13)
C21 0.0312(16) 0.0289(16) 0.0285(15) 0.0080(13) -0.0001(12) -0.0004(14)
C22 0.0295(16) 0.0373(18) 0.0364(17) 0.0137(14) 0.0039(13) 0.0022(14)
C23 0.0330(18) 0.053(2) 0.053(2) 0.0231(18) 0.0094(16) 0.0085(17)
C24 0.0275(18) 0.071(3) 0.077(3) 0.017(2) -0.0022(19) -0.005(2)
C25 0.038(2) 0.059(3) 0.061(2) 0.006(2) -0.0083(18) -0.017(2)
C26 0.0375(18) 0.0366(19) 0.0403(18) 0.0067(15) -0.0048(15) -0.0110(15)
C27 0.054(2) 0.035(2) 0.0425(19) -0.0033(16) -0.0058(17) -0.0130(17)
C28 0.056(2) 0.0293(18) 0.0358(18) -0.0059(14) 0.0045(16) -0.0024(16)
C29 0.0371(17) 0.0287(17) 0.0268(15) 0.0031(13) 0.0037(13) 0.0023(14)
C30 0.0391(18) 0.0380(18) 0.0306(16) -0.0011(14) 0.0101(14) 0.0045(15)
C31 0.063(2) 0.058(2) 0.044(2) 0.0071(18) 0.0249(18) 0.007(2)
C32 0.053(2) 0.051(2) 0.045(2) -0.0003(17) 0.0138(17) 0.0190(18)
C33 0.040(2) 0.073(3) 0.073(3) 0.029(2) 0.023(2) 0.023(2)
C34 0.070(3) 0.074(3) 0.070(3) 0.016(2) 0.038(2) 0.029(3)
C35 0.097(4) 0.103(4) 0.131(5) 0.026(4) 0.081(4) 0.010(3)
C36 0.0393(17) 0.0274(17) 0.0284(15) 0.0017(13) 0.0104(13) -0.0065(14)
C37 0.0236(14) 0.0298(17) 0.0259(14) 0.0016(12) 0.0075(12) -0.0018(12)
C38 0.0196(14) 0.0285(15) 0.0213(14) 0.0001(12) 0.0034(11) 0.0013(12)
C39 0.0199(13) 0.0273(16) 0.0251(14) 0.0046(12) 0.0055(11) 0.0054(12)
C40 0.0258(15) 0.0381(17) 0.0224(14) 0.0068(13) 0.0056(12) 0.0056(14)
C41 0.0257(15) 0.0415(19) 0.0236(15) -0.0030(13) 0.0033(12) 0.0020(14)
C42 0.0259(15) 0.0311(17) 0.0277(15) -0.0032(13) 0.0035(12) -0.0028(13)
C43 0.0351(16) 0.0209(15) 0.0332(16) -0.0002(12) 0.0127(13) -0.0013(13)
C44 0.0386(18) 0.0341(18) 0.0418(18) 0.0010(15) 0.0098(15) 0.0085(15)
C45 0.0460(19) 0.0322(18) 0.0296(16) -0.0102(14) 0.0107(14) -0.0084(15)
C46 0.0282(15) 0.0285(16) 0.0284(15) 0.0042(12) 0.0132(12) 0.0042(13)
C47 0.0295(16) 0.0367(18) 0.0370(17) 0.0096(14) 0.0117(13) 0.0070(14)
C48 0.044(2) 0.0322(19) 0.050(2) 0.0145(16) 0.0247(17) 0.0094(15)
C49 0.0408(19) 0.0294(18) 0.058(2) 0.0021(16) 0.0254(17) -0.0055(15)
C50 0.0321(17) 0.0389(19) 0.0429(18) -0.0019(15) 0.0112(14) -0.0048(15)
C51 0.0299(16) 0.0332(17) 0.0307(15) 0.0037(13) 0.0104(13) 0.0001(14)

loop_
_atom_type_symbol
_atom_type_description
_atom_type_number_in_cell
_atom_type_scat_dispersion_real
_atom_type_scat_dispersion_imag
_atom_type_scat_source
C C 408 0.0033 0.0016
; International Tables for Crystallography (1992). 
Vol. C, Tables 4.2.6.8 and 6.1.1.4
;
H H 464 0.0000 0.0000
; International Tables for Crystallography (1992). 
Vol. C, Tables 4.2.6.8 and 6.1.1.4
;
Cl Cl 16 0.1484 0.1585
; International Tables for Crystallography (1992). 
Vol. C, Tables 4.2.6.8 and 6.1.1.4
;
N N 16 0.0061 0.0033
; International Tables for Crystallography (1992). 
Vol. C, Tables 4.2.6.8 and 6.1.1.4
;
O O 8 0.0106 0.0060
; International Tables for Crystallography (1992). 
Vol. C, Tables 4.2.6.8 and 6.1.1.4
;
Ru Ru 8 -1.2594 0.8363
; International Tables for Crystallography (1992). 
Vol. C, Tables 4.2.6.8 and 6.1.1.4
;

loop_
_geom_angle_atom_site_label_1
_geom_angle_atom_site_label_2
_geom_angle_atom_site_label_3
_geom_angle
C36 Ru1 C1 102.10(12)
C36 Ru1 O1 79.12(10)
C1 Ru1 O1 174.95(9)
C36 Ru1 Cl2 101.52(10)
C1 Ru1 Cl2 93.81(8)
O1 Ru1 Cl2 81.14(5)
C36 Ru1 Cl1 96.82(10)
C1 Ru1 Cl1 90.15(8)
O1 Ru1 Cl1 94.58(5)
Cl2 Ru1 Cl1 159.96(3)
C38 O1 C43 118.5(2)
C38 O1 Ru1 108.12(16)
C43 O1 Ru1 126.09(15)
C1 N1 C4 128.5(2)
C1 N1 C2 114.3(2)
C4 N1 C2 117.2(2)
C1 N2 C20 129.6(2)
C1 N2 C3 113.6(2)
C20 N2 C3 116.5(2)
N1 C1 N2 106.0(2)
N1 C1 Ru1 131.2(2)
N2 C1 Ru1 122.8(2)
N1 C2 C3 103.0(2)
N1 C2 H21 111.2
C3 C2 H21 111.2
N1 C2 H22 111.2
C3 C2 H22 111.2
H21 C2 H22 109.1
N2 C3 C2 103.0(2)
N2 C3 H31 111.2
C2 C3 H31 111.2
N2 C3 H32 111.2
C2 C3 H32 111.2
H31 C3 H32 109.1
C13 C4 C5 123.0(3)
C13 C4 N1 119.7(3)
C5 C4 N1 117.2(3)
C6 C5 C10 119.1(3)
C6 C5 C4 123.1(3)
C10 C5 C4 117.8(3)
C7 C6 C5 121.9(4)
C7 C6 H6 119.1
C5 C6 H6 119.1
C6 C7 C8 117.9(5)
C6 C7 C17 123.1(4)
C8 C7 C17 118.8(4)
C9 C8 C7 121.8(5)
C9 C8 H8 119.1
C7 C8 H8 119.1
C8 C9 C10 121.5(4)
C8 C9 H9 119.3
C10 C9 H9 119.3
C11 C10 C9 123.5(4)
C11 C10 C5 118.6(4)
C9 C10 C5 117.9(4)
C12 C11 C10 122.0(4)
C12 C11 H11 119.0
C10 C11 H11 119.0
C11 C12 C13 121.7(4)
C11 C12 H12 119.2
C13 C12 H12 119.2
C4 C13 C12 116.9(4)
C4 C13 C14 122.5(3)
C12 C13 C14 120.6(4)
C13 C14 C15 111.4(3)
C13 C14 C16 111.0(5)
C15 C14 C16 110.6(4)
C13 C14 H14 107.9
C15 C14 H14 107.9
C16 C14 H14 107.9
C14 C15 H151 109.5
C14 C15 H152 109.5
H151 C15 H152 109.5
C14 C15 H153 109.5
H151 C15 H153 109.5
H152 C15 H153 109.5
C14 C16 H161 109.5
C14 C16 H162 109.5
H161 C16 H162 109.5
C14 C16 H163 109.5
H161 C16 H163 109.5
H162 C16 H163 109.5
C18 C17 C19 116.5(7)
C18 C17 C7 113.1(6)
C19 C17 C7 111.7(5)
C18 C17 H17 104.8
C19 C17 H17 104.8
C7 C17 H17 104.8
C17 C18 H181 109.5
C17 C18 H182 109.5
H181 C18 H182 109.5
C17 C18 H183 109.5
H181 C18 H183 109.5
H182 C18 H183 109.5
C17 C19 H191 109.5
C17 C19 H192 109.5
H191 C19 H192 109.5
C17 C19 H193 109.5
H191 C19 H193 109.5
H192 C19 H193 109.5
C29 C20 C21 122.0(3)
C29 C20 N2 119.9(3)
C21 C20 N2 116.9(3)
C22 C21 C26 118.8(3)
C22 C21 C20 123.0(3)
C26 C21 C20 118.2(3)
C23 C22 C21 122.0(3)
C23 C22 H221 119.0
C21 C22 H221 119.0
C22 C23 C24 117.8(4)
C22 C23 C33 123.4(4)
C24 C23 C33 118.8(3)
C25 C24 C23 121.8(3)
C25 C24 H24 119.1
C23 C24 H24 119.1
C24 C25 C26 121.0(4)
C24 C25 H25 119.5
C26 C25 H25 119.5
C27 C26 C21 119.3(3)
C27 C26 C25 122.3(3)
C21 C26 C25 118.4(3)
C28 C27 C26 120.9(3)
C28 C27 H27 119.6
C26 C27 H27 119.6
C27 C28 C29 122.1(3)
C27 C28 H28 118.9
C29 C28 H28 118.9
C20 C29 C28 117.4(3)
C20 C29 C30 123.8(3)
C28 C29 C30 118.8(3)
C29 C30 C31 110.1(3)
C29 C30 C32 112.6(3)
C31 C30 C32 109.7(3)
C29 C30 H30 108.1
C31 C30 H30 108.1
C32 C30 H30 108.1
C30 C31 H311 109.5
C30 C31 H312 109.5
H311 C31 H312 109.5
C30 C31 H313 109.5
H311 C31 H313 109.5
H312 C31 H313 109.5
C30 C32 H321 109.5
C30 C32 H322 109.5
H321 C32 H322 109.5
C30 C32 H323 109.5
H321 C32 H323 109.5
H322 C32 H323 109.5
C34 C33 C23 115.0(3)
C34 C33 C35 109.5(4)
C23 C33 C35 110.4(4)
C34 C33 H33 107.2
C23 C33 H33 107.2
C35 C33 H33 107.2
C33 C34 H341 109.5
C33 C34 H342 109.5
H341 C34 H342 109.5
C33 C34 H343 109.5
H341 C34 H343 109.5
H342 C34 H343 109.5
C33 C35 H351 109.5
C33 C35 H352 109.5
H351 C35 H352 109.5
C33 C35 H353 109.5
H351 C35 H353 109.5
H352 C35 H353 109.5
C37 C36 Ru1 118.9(2)
C37 C36 H36 120.5
Ru1 C36 H36 120.5
C38 C37 C42 119.1(3)
C38 C37 C36 118.1(3)
C42 C37 C36 122.6(3)
O1 C38 C39 125.1(3)
O1 C38 C37 113.3(2)
C39 C38 C37 121.5(3)
C38 C39 C40 116.3(3)
C38 C39 C46 123.9(3)
C40 C39 C46 119.2(2)
C41 C40 C39 123.0(3)
C41 C40 H40 118.5
C39 C40 H40 118.5
C42 C41 C40 119.1(3)
C42 C41 H41 120.5
C40 C41 H41 120.5
C41 C42 C37 120.3(3)
C41 C42 H42 119.9
C37 C42 H42 119.9
O1 C43 C45 105.5(2)
O1 C43 C44 110.4(2)
C45 C43 C44 113.9(3)
O1 C43 H43 109.0
C45 C43 H43 109.0
C44 C43 H43 109.0
C43 C44 H441 109.5
C43 C44 H442 109.5
H441 C44 H442 109.5
C43 C44 H443 109.5
H441 C44 H443 109.5
H442 C44 H443 109.5
C43 C45 H451 109.5
C43 C45 H452 109.5
H451 C45 H452 109.5
C43 C45 H453 109.5
H451 C45 H453 109.5
H452 C45 H453 109.5
C47 C46 C51 118.3(3)
C47 C46 C39 121.9(3)
C51 C46 C39 119.4(3)
C48 C47 C46 120.6(3)
C48 C47 H47 119.7
C46 C47 H47 119.7
C49 C48 C47 120.6(3)
C49 C48 H48 119.7
C47 C48 H48 119.7
C48 C49 C50 119.5(3)
C48 C49 H49 120.3
C50 C49 H49 120.3
C51 C50 C49 120.5(3)
C51 C50 H50 119.7
C49 C50 H50 119.7
C50 C51 C46 120.4(3)
C50 C51 H51 119.8
C46 C51 H51 119.8

loop_
_geom_bond_atom_site_label_1
_geom_bond_atom_site_label_2
_geom_bond_distance
Ru1 C36 1.827(3)
Ru1 C1 1.976(3)
Ru1 O1 2.2812(18)
Ru1 Cl2 2.3211(8)
Ru1 Cl1 2.3519(8)
O1 C38 1.390(3)
O1 C43 1.479(3)
N1 C1 1.354(4)
N1 C4 1.432(4)
N1 C2 1.465(4)
N2 C1 1.363(3)
N2 C20 1.447(4)
N2 C3 1.474(4)
C2 C3 1.509(4)
C2 H21 0.9900
C2 H22 0.9900
C3 H31 0.9900
C3 H32 0.9900
C4 C13 1.374(5)
C4 C5 1.423(5)
C5 C6 1.405(5)
C5 C10 1.421(4)
C6 C7 1.371(5)
C6 H6 0.9500
C7 C8 1.416(7)
C7 C17 1.527(8)
C8 C9 1.341(8)
C8 H8 0.9500
C9 C10 1.407(7)
C9 H9 0.9500
C10 C11 1.402(7)
C11 C12 1.342(7)
C11 H11 0.9500
C12 C13 1.427(6)
C12 H12 0.9500
C13 C14 1.506(6)
C14 C15 1.533(6)
C14 C16 1.539(6)
C14 H14 1.0000
C15 H151 0.9800
C15 H152 0.9800
C15 H153 0.9800
C16 H161 0.9800
C16 H162 0.9800
C16 H163 0.9800
C17 C18 1.434(7)
C17 C19 1.494(7)
C17 H17 1.0000
C18 H181 0.9800
C18 H182 0.9800
C18 H183 0.9800
C19 H191 0.9800
C19 H192 0.9800
C19 H193 0.9800
C20 C29 1.380(4)
C20 C21 1.436(4)
C21 C22 1.414(4)
C21 C26 1.418(4)
C22 C23 1.379(4)
C22 H221 0.9500
C23 C24 1.416(6)
C23 C33 1.516(5)
C24 C25 1.353(6)
C24 H24 0.9500
C25 C26 1.418(5)
C25 H25 0.9500
C26 C27 1.404(5)
C27 C28 1.361(5)
C27 H27 0.9500
C28 C29 1.423(4)
C28 H28 0.9500
C29 C30 1.509(4)
C30 C31 1.538(4)
C30 C32 1.539(5)
C30 H30 1.0000
C31 H311 0.9800
C31 H312 0.9800
C31 H313 0.9800
C32 H321 0.9800
C32 H322 0.9800
C32 H323 0.9800
C33 C34 1.513(6)
C33 C35 1.535(6)
C33 H33 1.0000
C34 H341 0.9800
C34 H342 0.9800
C34 H343 0.9800
C35 H351 0.9800
C35 H352 0.9800
C35 H353 0.9800
C36 C37 1.449(4)
C36 H36 0.9500
C37 C38 1.401(4)
C37 C42 1.403(4)
C38 C39 1.397(4)
C39 C40 1.407(4)
C39 C46 1.485(4)
C40 C41 1.381(4)
C40 H40 0.9500
C41 C42 1.381(4)
C41 H41 0.9500
C42 H42 0.9500
C43 C45 1.507(4)
C43 C44 1.507(4)
C43 H43 1.0000
C44 H441 0.9800
C44 H442 0.9800
C44 H443 0.9800
C45 H451 0.9800
C45 H452 0.9800
C45 H453 0.9800
C46 C47 1.397(4)
C46 C51 1.401(4)
C47 C48 1.384(4)
C47 H47 0.9500
C48 C49 1.377(5)
C48 H48 0.9500
C49 C50 1.386(5)
C49 H49 0.9500
C50 C51 1.382(4)
C50 H50 0.9500
C51 H51 0.9500

loop_
_geom_torsion_atom_site_label_1
_geom_torsion_atom_site_label_2
_geom_torsion_atom_site_label_3
_geom_torsion_atom_site_label_4
_geom_torsion
C36 Ru1 O1 C38 14.10(17)
Cl2 Ru1 O1 C38 -89.54(15)
Cl1 Ru1 O1 C38 110.18(15)
C36 Ru1 O1 C43 -135.3(2)
Cl2 Ru1 O1 C43 121.08(19)
Cl1 Ru1 O1 C43 -39.20(19)
C4 N1 C1 N2 -178.9(3)
C2 N1 C1 N2 -0.5(3)
C4 N1 C1 Ru1 0.5(5)
C2 N1 C1 Ru1 178.9(2)
C20 N2 C1 N1 -173.8(3)
C3 N2 C1 N1 -0.5(3)
C20 N2 C1 Ru1 6.7(4)
C3 N2 C1 Ru1 -180.0(2)
C36 Ru1 C1 N1 4.8(3)
Cl2 Ru1 C1 N1 107.4(3)
Cl1 Ru1 C1 N1 -92.2(3)
C36 Ru1 C1 N2 -175.9(2)
Cl2 Ru1 C1 N2 -73.2(2)
Cl1 Ru1 C1 N2 87.1(2)
C1 N1 C2 C3 1.2(4)
C4 N1 C2 C3 179.8(3)
C1 N2 C3 C2 1.2(3)
C20 N2 C3 C2 175.5(3)
N1 C2 C3 N2 -1.3(3)
C1 N1 C4 C13 -93.1(4)
C2 N1 C4 C13 88.5(4)
C1 N1 C4 C5 90.0(4)
C2 N1 C4 C5 -88.3(3)
C13 C4 C5 C6 -179.1(3)
N1 C4 C5 C6 -2.3(4)
C13 C4 C5 C10 2.2(5)
N1 C4 C5 C10 178.9(3)
C10 C5 C6 C7 -0.3(5)
C4 C5 C6 C7 -179.0(4)
C5 C6 C7 C8 1.1(6)
C5 C6 C7 C17 175.5(5)
C6 C7 C8 C9 -0.1(8)
C17 C7 C8 C9 -174.8(6)
C7 C8 C9 C10 -1.7(8)
C8 C9 C10 C11 -176.8(5)
C8 C9 C10 C5 2.5(7)
C6 C5 C10 C11 177.8(3)
C4 C5 C10 C11 -3.4(5)
C6 C5 C10 C9 -1.5(5)
C4 C5 C10 C9 177.4(3)
C9 C10 C11 C12 -177.5(4)
C5 C10 C11 C12 3.3(6)
C10 C11 C12 C13 -1.7(7)
C5 C4 C13 C12 -0.6(5)
N1 C4 C13 C12 -177.3(3)
C5 C4 C13 C14 -177.4(3)
N1 C4 C13 C14 6.0(5)
C11 C12 C13 C4 0.4(6)
C11 C12 C13 C14 177.2(4)
C4 C13 C14 C15 -113.1(4)
C12 C13 C14 C15 70.3(5)
C4 C13 C14 C16 123.1(4)
C12 C13 C14 C16 -53.5(5)
C6 C7 C17 C18 146.2(6)
C8 C7 C17 C18 -39.4(10)
C6 C7 C17 C19 12.5(10)
C8 C7 C17 C19 -173.1(6)
C1 N2 C20 C29 -96.4(4)
C3 N2 C20 C29 90.4(3)
C1 N2 C20 C21 95.7(3)
C3 N2 C20 C21 -77.4(3)
C29 C20 C21 C22 -178.9(3)
N2 C20 C21 C22 -11.3(4)
C29 C20 C21 C26 0.0(4)
N2 C20 C21 C26 167.6(3)
C26 C21 C22 C23 -0.1(5)
C20 C21 C22 C23 178.9(3)
C21 C22 C23 C24 -2.5(5)
C21 C22 C23 C33 176.0(3)
C22 C23 C24 C25 3.3(6)
C33 C23 C24 C25 -175.3(4)
C23 C24 C25 C26 -1.4(6)
C22 C21 C26 C27 -179.0(3)
C20 C21 C26 C27 2.0(4)
C22 C21 C26 C25 1.9(5)
C20 C21 C26 C25 -177.1(3)
C24 C25 C26 C27 179.8(4)
C24 C25 C26 C21 -1.2(5)
C21 C26 C27 C28 -1.3(5)
C25 C26 C27 C28 177.8(3)
C26 C27 C28 C29 -1.6(5)
C21 C20 C29 C28 -2.7(4)
N2 C20 C29 C28 -169.9(3)
C21 C20 C29 C30 173.4(3)
N2 C20 C29 C30 6.1(4)
C27 C28 C29 C20 3.5(5)
C27 C28 C29 C30 -172.8(3)
C20 C29 C30 C31 -103.4(3)
C28 C29 C30 C31 72.6(4)
C20 C29 C30 C32 133.8(3)
C28 C29 C30 C32 -50.1(4)
C22 C23 C33 C34 7.3(5)
C24 C23 C33 C34 -174.3(3)
C22 C23 C33 C35 -117.2(4)
C24 C23 C33 C35 61.2(5)
C1 Ru1 C36 C37 164.7(2)
O1 Ru1 C36 C37 -10.3(2)
Cl2 Ru1 C36 C37 68.2(2)
Cl1 Ru1 C36 C37 -103.7(2)
Ru1 C36 C37 C38 5.4(4)
Ru1 C36 C37 C42 -169.7(2)
C43 O1 C38 C39 -47.2(4)
Ru1 O1 C38 C39 160.7(2)
C43 O1 C38 C37 137.3(2)
Ru1 O1 C38 C37 -14.7(3)
C42 C37 C38 O1 -176.4(2)
C36 C37 C38 O1 8.3(4)
C42 C37 C38 C39 7.9(4)
C36 C37 C38 C39 -167.4(3)
O1 C38 C39 C40 175.2(2)
C37 C38 C39 C40 -9.7(4)
O1 C38 C39 C46 -13.3(4)
C37 C38 C39 C46 161.8(3)
C38 C39 C40 C41 4.1(4)
C46 C39 C40 C41 -167.8(3)
C39 C40 C41 C42 3.3(4)
C40 C41 C42 C37 -5.4(4)
C38 C37 C42 C41 -0.1(4)
C36 C37 C42 C41 175.0(3)
C38 O1 C43 C45 174.2(2)
Ru1 O1 C43 C45 -39.3(3)
C38 O1 C43 C44 -62.3(3)
Ru1 O1 C43 C44 84.3(3)
C38 C39 C46 C47 144.9(3)
C40 C39 C46 C47 -43.8(4)
C38 C39 C46 C51 -42.2(4)
C40 C39 C46 C51 129.1(3)
C51 C46 C47 C48 -1.2(4)
C39 C46 C47 C48 171.8(3)
C46 C47 C48 C49 1.2(5)
C47 C48 C49 C50 -0.1(5)
C48 C49 C50 C51 -0.9(5)
C49 C50 C51 C46 0.8(5)
C47 C46 C51 C50 0.2(4)
C39 C46 C51 C50 -173.0(3)
